data_7062324
loop_
_publ_author_name
'Vos\'ahlo, Petr'
'\<St\<epni\<cka, Petr'

_publ_section_title
;
 Assessing the role of substituents in ferrocene acylphosphines and their
 impact on gold-catalysed reactions
;
_journal_issue 9
_journal_name_full 'New Journal of Chemistry'
_journal_page_first 4510
_journal_page_last 4520
_journal_paper_doi 10.1039/D3NJ00201B
_journal_volume 47
_journal_year 2023
_chemical_formula_moiety 'C23 H31 Fe O P Se'
_chemical_formula_sum 'C23 H31 Fe O P Se'
_chemical_formula_weight 489.26
_space_group_crystal_system monoclinic
_space_group_IT_number 14
_space_group_name_Hall '-P 2ybc'
_space_group_name_H-M_alt 'P 1 21/c 1'
_atom_sites_solution_hydrogens geom
_atom_sites_solution_primary direct
_atom_sites_solution_secondary difmap
_audit_creation_method SHELXL-2014/7
_audit_update_record
;
2023-01-10 deposited with the CCDC.	2023-02-03 downloaded from the CCDC.
;
_cell_angle_alpha 90
_cell_angle_beta 95.5770(10)
_cell_angle_gamma 90
_cell_formula_units_Z 4
_cell_length_a 14.2338(3)
_cell_length_b 10.1725(2)
_cell_length_c 15.2719(3)
_cell_measurement_reflns_used 9974
_cell_measurement_temperature 120(2)
_cell_measurement_theta_max 27.50
_cell_measurement_theta_min 2.87
_cell_volume 2200.80(8)
_computing_cell_refinement 'SAINT V8.40A (Bruker Nano, Inc., 2019)'
_computing_data_collection 'Bruker Instrument Service vV6.2.12'
_computing_data_reduction 'SAINT V8.40A (Bruker Nano, Inc., 2019)'
_computing_molecular_graphics 'PLATON (Spek, 2017)'
_computing_publication_material 'PLATON (Spek, 2017)'
_computing_structure_refinement 'SHELXL-2014/7 (Sheldrick, 2014)'
_computing_structure_solution 'SHELXT 2014/5 (Sheldrick, 2014)'
_diffrn_ambient_temperature 120(2)
_diffrn_measured_fraction_theta_full 0.995
_diffrn_measured_fraction_theta_max 0.994
_diffrn_measurement_device_type 'Bruker D8 VENTURE Kappa Duo PHOTON 1000 CMOS'
_diffrn_measurement_method '\f and \w scans'
_diffrn_radiation_monochromator 'Quazar Mo multilayer optic'
_diffrn_radiation_source 'I\mS micro-focus sealed tube'
_diffrn_radiation_type MoK\a
_diffrn_radiation_wavelength 0.71073
_diffrn_reflns_av_R_equivalents 0.0160
_diffrn_reflns_av_unetI/netI 0.0135
_diffrn_reflns_Laue_measured_fraction_full 0.995
_diffrn_reflns_Laue_measured_fraction_max 0.994
_diffrn_reflns_limit_h_max 18
_diffrn_reflns_limit_h_min -18
_diffrn_reflns_limit_k_max 13
_diffrn_reflns_limit_k_min -12
_diffrn_reflns_limit_l_max 19
_diffrn_reflns_limit_l_min -19
_diffrn_reflns_number 23550
_diffrn_reflns_point_group_measured_fraction_full 0.995
_diffrn_reflns_point_group_measured_fraction_max 0.994
_diffrn_reflns_theta_full 25.242
_diffrn_reflns_theta_max 27.500
_diffrn_reflns_theta_min 2.680
_exptl_absorpt_coefficient_mu 2.422
_exptl_absorpt_correction_T_max 0.66
_exptl_absorpt_correction_T_min 0.53
_exptl_absorpt_correction_type multi-scan
_exptl_absorpt_process_details 'SADABS-2016/2 - Bruker AXS'
_exptl_crystal_colour red
_exptl_crystal_density_diffrn 1.477
_exptl_crystal_description prism
_exptl_crystal_F_000 1008
_exptl_crystal_size_max 0.42
_exptl_crystal_size_mid 0.21
_exptl_crystal_size_min 0.19
_refine_diff_density_max 0.339
_refine_diff_density_min -0.240
_refine_diff_density_rms 0.044
_refine_ls_extinction_method none
_refine_ls_goodness_of_fit_ref 1.054
_refine_ls_hydrogen_treatment constr
_refine_ls_matrix_type full
_refine_ls_number_parameters 244
_refine_ls_number_reflns 5023
_refine_ls_number_restraints 0
_refine_ls_restrained_S_all 1.054
_refine_ls_R_factor_all 0.0179
_refine_ls_R_factor_gt 0.0169
_refine_ls_shift/su_max 0.002
_refine_ls_shift/su_mean 0.000
_refine_ls_structure_factor_coef Fsqd
_refine_ls_weighting_details 'w=1/[\s^2^(Fo^2^)+(0.0204P)^2^+0.9190P] where P=(Fo^2^+2Fc^2^)/3'
_refine_ls_weighting_scheme calc
_refine_ls_wR_factor_gt 0.0434
_refine_ls_wR_factor_ref 0.0439
_reflns_Friedel_coverage 0.000
_reflns_number_gt 4799
_reflns_number_total 5023
_reflns_threshold_expression 'I > 2\s(I)'
_cod_data_source_file d3nj00201b2.cif
_cod_data_source_block pv372
_cod_original_sg_symbol_H-M 'P 21/c'
_cod_database_code 7062324
_shelx_shelxl_version_number 2014/7
_shelx_space_group_comment
;
The symmetry employed for this shelxl refinement is uniquely defined
by the following loop, which should always be used as a source of
symmetry information in preference to the above space-group names.
They are only intended as comments.
;
_shelx_estimated_absorpt_t_min 0.429
_shelx_estimated_absorpt_t_max 0.656

loop_
_space_group_symop_operation_xyz
'x, y, z'
'-x, y+1/2, -z+1/2'
'-x, -y, -z'
'x, -y-1/2, z-1/2'

loop_
_atom_site_label
_atom_site_type_symbol
_atom_site_fract_x
_atom_site_fract_y
_atom_site_fract_z
_atom_site_U_iso_or_equiv
_atom_site_adp_type
_atom_site_occupancy
_atom_site_site_symmetry_order
_atom_site_calc_flag
_atom_site_refinement_flags_posn
_atom_site_refinement_flags_adp
_atom_site_refinement_flags_occupancy
_atom_site_disorder_assembly
_atom_site_disorder_group
Se1 Se 0.15246(2) 0.51172(2) 0.62487(2) 0.01859(4) Uani 1 1 d . . . . .
Fe1 Fe 0.41239(2) 0.73744(2) 0.66246(2) 0.01464(5) Uani 1 1 d . . . . .
P1 P 0.19837(2) 0.54008(3) 0.49879(2) 0.01334(6) Uani 1 1 d . . . . .
O1 O 0.36111(6) 0.59785(9) 0.43659(6) 0.02174(18) Uani 1 1 d . . . . .
C1 C 0.33417(8) 0.75347(11) 0.54474(7) 0.0152(2) Uani 1 1 d . . . . .
C2 C 0.28551(8) 0.81251(11) 0.61352(8) 0.0176(2) Uani 1 1 d . . . . .
H2 H 0.2256 0.7872 0.6305 0.021 Uiso 1 1 calc R U . . .
C3 C 0.34369(9) 0.91538(12) 0.65117(8) 0.0206(2) Uani 1 1 d . . . . .
H3 H 0.3289 0.9716 0.6976 0.025 Uiso 1 1 calc R U . . .
C4 C 0.42790(9) 0.92029(12) 0.60789(8) 0.0202(2) Uani 1 1 d . . . . .
H4 H 0.4788 0.9798 0.6208 0.024 Uiso 1 1 calc R U . . .
C5 C 0.42287(8) 0.82123(11) 0.54231(8) 0.0176(2) Uani 1 1 d . . . . .
H5 H 0.4696 0.8028 0.5037 0.021 Uiso 1 1 calc R U . . .
C6 C 0.42435(10) 0.54295(12) 0.69625(9) 0.0264(3) Uani 1 1 d . . . . .
H6 H 0.3945 0.4713 0.6649 0.032 Uiso 1 1 calc R U . . .
C7 C 0.38666(10) 0.61578(14) 0.76378(9) 0.0279(3) Uani 1 1 d . . . . .
H7 H 0.3271 0.6016 0.7855 0.033 Uiso 1 1 calc R U . . .
C8 C 0.45353(10) 0.71365(13) 0.79337(8) 0.0252(3) Uani 1 1 d . . . . .
H8 H 0.4467 0.7764 0.8384 0.030 Uiso 1 1 calc R U . . .
C9 C 0.53237(9) 0.70101(13) 0.74381(8) 0.0225(2) Uani 1 1 d . . . . .
H9 H 0.5876 0.7540 0.7498 0.027 Uiso 1 1 calc R U . . .
C10 C 0.51434(9) 0.59534(13) 0.68356(8) 0.0236(3) Uani 1 1 d . . . . .
H10 H 0.5552 0.5653 0.6422 0.028 Uiso 1 1 calc R U . . .
C11 C 0.31085(8) 0.63687(11) 0.49166(7) 0.0149(2) Uani 1 1 d . . . . .
C12 C 0.11219(8) 0.62885(11) 0.42298(7) 0.0152(2) Uani 1 1 d . . . . .
H12 H 0.0524 0.5766 0.4192 0.018 Uiso 1 1 calc R U . . .
C13 C 0.08890(8) 0.76499(11) 0.45908(8) 0.0177(2) Uani 1 1 d . . . . .
H13A H 0.0670 0.7551 0.5183 0.021 Uiso 1 1 calc R U . . .
H13B H 0.1466 0.8199 0.4647 0.021 Uiso 1 1 calc R U . . .
C14 C 0.01232(9) 0.83315(12) 0.39819(8) 0.0212(2) Uani 1 1 d . . . . .
H14A H -0.0474 0.7831 0.3978 0.025 Uiso 1 1 calc R U . . .
H14B H 0.0013 0.9225 0.4208 0.025 Uiso 1 1 calc R U . . .
C15 C 0.04053(9) 0.84309(12) 0.30464(8) 0.0221(2) Uani 1 1 d . . . . .
H15A H 0.0967 0.9003 0.3041 0.026 Uiso 1 1 calc R U . . .
H15B H -0.0116 0.8834 0.2661 0.026 Uiso 1 1 calc R U . . .
C16 C 0.06272(9) 0.70738(12) 0.26938(8) 0.0208(2) Uani 1 1 d . . . . .
H16A H 0.0826 0.7163 0.2093 0.025 Uiso 1 1 calc R U . . .
H16B H 0.0050 0.6525 0.2657 0.025 Uiso 1 1 calc R U . . .
C17 C 0.14103(8) 0.63964(12) 0.32870(7) 0.0187(2) Uani 1 1 d . . . . .
H17A H 0.2002 0.6908 0.3290 0.022 Uiso 1 1 calc R U . . .
H17B H 0.1526 0.5508 0.3056 0.022 Uiso 1 1 calc R U . . .
C18 C 0.22606(8) 0.38552(11) 0.44481(7) 0.0154(2) Uani 1 1 d . . . . .
H18 H 0.2520 0.4074 0.3880 0.018 Uiso 1 1 calc R U . . .
C19 C 0.13581(8) 0.30410(11) 0.42401(8) 0.0188(2) Uani 1 1 d . . . . .
H19A H 0.1061 0.2880 0.4790 0.023 Uiso 1 1 calc R U . . .
H19B H 0.0905 0.3543 0.3836 0.023 Uiso 1 1 calc R U . . .
C20 C 0.15706(9) 0.17235(12) 0.38171(9) 0.0242(3) Uani 1 1 d . . . . .
H20A H 0.0983 0.1200 0.3727 0.029 Uiso 1 1 calc R U . . .
H20B H 0.1798 0.1883 0.3234 0.029 Uiso 1 1 calc R U . . .
C21 C 0.23133(9) 0.09482(12) 0.43889(9) 0.0250(3) Uani 1 1 d . . . . .
H21A H 0.2461 0.0127 0.4083 0.030 Uiso 1 1 calc R U . . .
H21B H 0.2060 0.0706 0.4948 0.030 Uiso 1 1 calc R U . . .
C22 C 0.32133(9) 0.17521(12) 0.45849(9) 0.0227(2) Uani 1 1 d . . . . .
H22A H 0.3500 0.1918 0.4030 0.027 Uiso 1 1 calc R U . . .
H22B H 0.3672 0.1244 0.4980 0.027 Uiso 1 1 calc R U . . .
C23 C 0.30121(8) 0.30667(12) 0.50195(8) 0.0194(2) Uani 1 1 d . . . . .
H23A H 0.3602 0.3586 0.5108 0.023 Uiso 1 1 calc R U . . .
H23B H 0.2789 0.2902 0.5604 0.023 Uiso 1 1 calc R U . . .

loop_
_atom_site_aniso_label
_atom_site_aniso_U_11
_atom_site_aniso_U_22
_atom_site_aniso_U_33
_atom_site_aniso_U_23
_atom_site_aniso_U_13
_atom_site_aniso_U_12
Se1 0.02064(7) 0.02107(7) 0.01484(6) 0.00030(4) 0.00570(4) -0.00453(4)
Fe1 0.01643(8) 0.01369(8) 0.01343(8) 0.00036(6) -0.00047(6) 0.00123(6)
P1 0.01356(13) 0.01351(13) 0.01321(13) -0.00031(10) 0.00258(10) -0.00271(10)
O1 0.0221(4) 0.0218(4) 0.0228(4) -0.0048(3) 0.0099(3) -0.0065(3)
C1 0.0151(5) 0.0149(5) 0.0151(5) 0.0015(4) -0.0007(4) -0.0014(4)
C2 0.0169(5) 0.0166(5) 0.0186(5) -0.0012(4) -0.0011(4) 0.0021(4)
C3 0.0240(6) 0.0148(5) 0.0214(6) -0.0025(4) -0.0048(5) 0.0037(4)
C4 0.0229(6) 0.0150(5) 0.0213(6) 0.0027(4) -0.0059(5) -0.0039(4)
C5 0.0183(5) 0.0175(5) 0.0164(5) 0.0040(4) -0.0017(4) -0.0039(4)
C6 0.0363(7) 0.0152(6) 0.0254(6) 0.0051(5) -0.0082(5) 0.0012(5)
C7 0.0284(6) 0.0303(7) 0.0253(6) 0.0146(5) 0.0045(5) 0.0045(5)
C8 0.0356(7) 0.0258(6) 0.0139(5) 0.0013(5) 0.0000(5) 0.0106(5)
C9 0.0226(6) 0.0233(6) 0.0200(6) 0.0018(5) -0.0056(5) 0.0045(5)
C10 0.0289(6) 0.0226(6) 0.0188(6) 0.0004(5) -0.0001(5) 0.0119(5)
C11 0.0144(5) 0.0150(5) 0.0151(5) 0.0015(4) 0.0006(4) -0.0022(4)
C12 0.0145(5) 0.0153(5) 0.0158(5) 0.0004(4) 0.0011(4) -0.0018(4)
C13 0.0189(5) 0.0168(5) 0.0178(5) -0.0007(4) 0.0032(4) -0.0001(4)
C14 0.0222(6) 0.0196(6) 0.0220(6) 0.0020(5) 0.0036(5) 0.0033(5)
C15 0.0262(6) 0.0191(6) 0.0208(6) 0.0045(5) 0.0019(5) 0.0003(5)
C16 0.0247(6) 0.0212(6) 0.0161(5) 0.0016(5) 0.0003(4) -0.0010(5)
C17 0.0214(5) 0.0192(6) 0.0157(5) -0.0002(4) 0.0030(4) -0.0001(4)
C18 0.0168(5) 0.0132(5) 0.0162(5) -0.0007(4) 0.0020(4) -0.0025(4)
C19 0.0176(5) 0.0163(5) 0.0218(6) -0.0015(4) -0.0009(4) -0.0032(4)
C20 0.0257(6) 0.0176(6) 0.0284(7) -0.0053(5) -0.0022(5) -0.0046(5)
C21 0.0258(6) 0.0142(5) 0.0349(7) -0.0006(5) 0.0030(5) -0.0015(5)
C22 0.0204(6) 0.0161(5) 0.0316(7) 0.0014(5) 0.0028(5) 0.0007(4)
C23 0.0173(5) 0.0173(5) 0.0230(6) 0.0006(5) -0.0014(4) -0.0010(4)

loop_
_atom_type_symbol
_atom_type_description
_atom_type_scat_dispersion_real
_atom_type_scat_dispersion_imag
_atom_type_scat_source
C C 0.0033 0.0016 'International Tables Vol C Tables 4.2.6.8 and 6.1.1.4'
H H 0.0000 0.0000 'International Tables Vol C Tables 4.2.6.8 and 6.1.1.4'
Fe Fe 0.3463 0.8444 'International Tables Vol C Tables 4.2.6.8 and 6.1.1.4'
O O 0.0106 0.0060 'International Tables Vol C Tables 4.2.6.8 and 6.1.1.4'
P P 0.1023 0.0942 'International Tables Vol C Tables 4.2.6.8 and 6.1.1.4'
Se Se -0.0929 2.2259 'International Tables Vol C Tables 4.2.6.8 and 6.1.1.4'

loop_
_geom_angle_atom_site_label_1
_geom_angle_atom_site_label_2
_geom_angle_atom_site_label_3
_geom_angle
_geom_angle_site_symmetry_1
_geom_angle_site_symmetry_3
_geom_angle_publ_flag
C1 Fe1 C2 41.65(4) . . ?
C1 Fe1 C5 41.51(4) . . ?
C2 Fe1 C5 69.70(5) . . ?
C1 Fe1 C7 126.68(5) . . ?
C2 Fe1 C7 106.72(5) . . ?
C5 Fe1 C7 165.49(5) . . ?
C1 Fe1 C8 163.39(5) . . ?
C2 Fe1 C8 124.32(5) . . ?
C5 Fe1 C8 152.89(5) . . ?
C7 Fe1 C8 40.70(6) . . ?
C1 Fe1 C9 155.13(5) . . ?
C2 Fe1 C9 161.76(5) . . ?
C5 Fe1 C9 119.46(5) . . ?
C7 Fe1 C9 68.33(5) . . ?
C8 Fe1 C9 40.62(5) . . ?
C1 Fe1 C6 109.04(5) . . ?
C2 Fe1 C6 120.28(5) . . ?
C5 Fe1 C6 128.19(5) . . ?
C7 Fe1 C6 40.55(6) . . ?
C8 Fe1 C6 68.28(5) . . ?
C9 Fe1 C6 68.15(5) . . ?
C1 Fe1 C10 121.00(5) . . ?
C2 Fe1 C10 155.66(5) . . ?
C5 Fe1 C10 108.84(5) . . ?
C7 Fe1 C10 68.30(5) . . ?
C8 Fe1 C10 68.38(5) . . ?
C9 Fe1 C10 40.62(5) . . ?
C6 Fe1 C10 40.47(6) . . ?
C1 Fe1 C3 68.85(5) . . ?
C2 Fe1 C3 40.64(5) . . ?
C5 Fe1 C3 68.46(5) . . ?
C7 Fe1 C3 118.56(5) . . ?
C8 Fe1 C3 105.97(5) . . ?
C9 Fe1 C3 124.92(5) . . ?
C6 Fe1 C3 154.00(6) . . ?
C10 Fe1 C3 163.07(5) . . ?
C1 Fe1 C4 68.88(4) . . ?
C2 Fe1 C4 68.81(5) . . ?
C5 Fe1 C4 40.45(5) . . ?
C7 Fe1 C4 152.67(6) . . ?
C8 Fe1 C4 118.13(5) . . ?
C9 Fe1 C4 107.06(5) . . ?
C6 Fe1 C4 164.88(6) . . ?
C10 Fe1 C4 126.73(5) . . ?
C3 Fe1 C4 40.51(5) . . ?
C18 P1 C12 107.27(5) . . ?
C18 P1 C11 101.54(5) . . ?
C12 P1 C11 102.98(5) . . ?
C18 P1 Se1 113.04(4) . . ?
C12 P1 Se1 113.22(4) . . ?
C11 P1 Se1 117.52(4) . . ?
C5 C1 C2 107.63(10) . . ?
C5 C1 C11 121.85(10) . . ?
C2 C1 C11 130.09(10) . . ?
C5 C1 Fe1 69.79(6) . . ?
C2 C1 Fe1 69.47(6) . . ?
C11 C1 Fe1 120.25(8) . . ?
C3 C2 C1 107.38(10) . . ?
C3 C2 Fe1 70.50(7) . . ?
C1 C2 Fe1 68.89(6) . . ?
C3 C2 H2 126.3 . . ?
C1 C2 H2 126.3 . . ?
Fe1 C2 H2 125.9 . . ?
C2 C3 C4 108.76(10) . . ?
C2 C3 Fe1 68.86(7) . . ?
C4 C3 Fe1 69.83(7) . . ?
C2 C3 H3 125.6 . . ?
C4 C3 H3 125.6 . . ?
Fe1 C3 H3 127.3 . . ?
C5 C4 C3 108.40(10) . . ?
C5 C4 Fe1 69.13(7) . . ?
C3 C4 Fe1 69.66(7) . . ?
C5 C4 H4 125.8 . . ?
C3 C4 H4 125.8 . . ?
Fe1 C4 H4 127.0 . . ?
C4 C5 C1 107.81(10) . . ?
C4 C5 Fe1 70.42(7) . . ?
C1 C5 Fe1 68.70(6) . . ?
C4 C5 H5 126.1 . . ?
C1 C5 H5 126.1 . . ?
Fe1 C5 H5 126.3 . . ?
C7 C6 C10 108.29(12) . . ?
C7 C6 Fe1 69.52(7) . . ?
C10 C6 Fe1 69.91(7) . . ?
C7 C6 H6 125.9 . . ?
C10 C6 H6 125.9 . . ?
Fe1 C6 H6 126.3 . . ?
C6 C7 C8 107.97(12) . . ?
C6 C7 Fe1 69.93(7) . . ?
C8 C7 Fe1 69.66(7) . . ?
C6 C7 H7 126.0 . . ?
C8 C7 H7 126.0 . . ?
Fe1 C7 H7 126.0 . . ?
C9 C8 C7 107.88(11) . . ?
C9 C8 Fe1 69.82(7) . . ?
C7 C8 Fe1 69.64(7) . . ?
C9 C8 H8 126.1 . . ?
C7 C8 H8 126.1 . . ?
Fe1 C8 H8 126.1 . . ?
C8 C9 C10 108.14(12) . . ?
C8 C9 Fe1 69.56(7) . . ?
C10 C9 Fe1 69.90(7) . . ?
C8 C9 H9 125.9 . . ?
C10 C9 H9 125.9 . . ?
Fe1 C9 H9 126.2 . . ?
C6 C10 C9 107.72(11) . . ?
C6 C10 Fe1 69.62(7) . . ?
C9 C10 Fe1 69.48(7) . . ?
C6 C10 H10 126.1 . . ?
C9 C10 H10 126.1 . . ?
Fe1 C10 H10 126.3 . . ?
O1 C11 C1 122.03(10) . . ?
O1 C11 P1 115.21(8) . . ?
C1 C11 P1 122.70(8) . . ?
C13 C12 C17 110.93(9) . . ?
C13 C12 P1 111.72(8) . . ?
C17 C12 P1 113.68(8) . . ?
C13 C12 H12 106.7 . . ?
C17 C12 H12 106.7 . . ?
P1 C12 H12 106.7 . . ?
C14 C13 C12 110.86(10) . . ?
C14 C13 H13A 109.5 . . ?
C12 C13 H13A 109.5 . . ?
C14 C13 H13B 109.5 . . ?
C12 C13 H13B 109.5 . . ?
H13A C13 H13B 108.1 . . ?
C15 C14 C13 111.28(10) . . ?
C15 C14 H14A 109.4 . . ?
C13 C14 H14A 109.4 . . ?
C15 C14 H14B 109.4 . . ?
C13 C14 H14B 109.4 . . ?
H14A C14 H14B 108.0 . . ?
C14 C15 C16 110.68(10) . . ?
C14 C15 H15A 109.5 . . ?
C16 C15 H15A 109.5 . . ?
C14 C15 H15B 109.5 . . ?
C16 C15 H15B 109.5 . . ?
H15A C15 H15B 108.1 . . ?
C15 C16 C17 111.24(10) . . ?
C15 C16 H16A 109.4 . . ?
C17 C16 H16A 109.4 . . ?
C15 C16 H16B 109.4 . . ?
C17 C16 H16B 109.4 . . ?
H16A C16 H16B 108.0 . . ?
C16 C17 C12 109.92(9) . . ?
C16 C17 H17A 109.7 . . ?
C12 C17 H17A 109.7 . . ?
C16 C17 H17B 109.7 . . ?
C12 C17 H17B 109.7 . . ?
H17A C17 H17B 108.2 . . ?
C19 C18 C23 110.96(9) . . ?
C19 C18 P1 110.06(8) . . ?
C23 C18 P1 111.07(8) . . ?
C19 C18 H18 108.2 . . ?
C23 C18 H18 108.2 . . ?
P1 C18 H18 108.2 . . ?
C20 C19 C18 111.34(10) . . ?
C20 C19 H19A 109.4 . . ?
C18 C19 H19A 109.4 . . ?
C20 C19 H19B 109.4 . . ?
C18 C19 H19B 109.4 . . ?
H19A C19 H19B 108.0 . . ?
C21 C20 C19 111.45(10) . . ?
C21 C20 H20A 109.3 . . ?
C19 C20 H20A 109.3 . . ?
C21 C20 H20B 109.3 . . ?
C19 C20 H20B 109.3 . . ?
H20A C20 H20B 108.0 . . ?
C20 C21 C22 110.96(10) . . ?
C20 C21 H21A 109.4 . . ?
C22 C21 H21A 109.4 . . ?
C20 C21 H21B 109.4 . . ?
C22 C21 H21B 109.4 . . ?
H21A C21 H21B 108.0 . . ?
C21 C22 C23 111.36(10) . . ?
C21 C22 H22A 109.4 . . ?
C23 C22 H22A 109.4 . . ?
C21 C22 H22B 109.4 . . ?
C23 C22 H22B 109.4 . . ?
H22A C22 H22B 108.0 . . ?
C22 C23 C18 110.99(10) . . ?
C22 C23 H23A 109.4 . . ?
C18 C23 H23A 109.4 . . ?
C22 C23 H23B 109.4 . . ?
C18 C23 H23B 109.4 . . ?
H23A C23 H23B 108.0 . . ?

loop_
_geom_bond_atom_site_label_1
_geom_bond_atom_site_label_2
_geom_bond_distance
_geom_bond_site_symmetry_2
_geom_bond_publ_flag
Se1 P1 2.1124(3) . ?
Fe1 C1 2.0272(11) . ?
Fe1 C2 2.0350(11) . ?
Fe1 C5 2.0418(11) . ?
Fe1 C7 2.0421(13) . ?
Fe1 C8 2.0423(12) . ?
Fe1 C9 2.0457(12) . ?
Fe1 C6 2.0475(12) . ?
Fe1 C10 2.0514(12) . ?
Fe1 C3 2.0566(12) . ?
Fe1 C4 2.0588(12) . ?
P1 C18 1.8358(11) . ?
P1 C12 1.8397(11) . ?
P1 C11 1.8917(11) . ?
O1 C11 1.2222(14) . ?
C1 C5 1.4420(15) . ?
C1 C2 1.4440(16) . ?
C1 C11 1.4566(15) . ?
C2 C3 1.4209(16) . ?
C2 H2 0.9500 . ?
C3 C4 1.4248(18) . ?
C3 H3 0.9500 . ?
C4 C5 1.4177(17) . ?
C4 H4 0.9500 . ?
C5 H5 0.9500 . ?
C6 C7 1.417(2) . ?
C6 C10 1.418(2) . ?
C6 H6 0.9500 . ?
C7 C8 1.421(2) . ?
C7 H7 0.9500 . ?
C8 C9 1.4191(18) . ?
C8 H8 0.9500 . ?
C9 C10 1.4221(18) . ?
C9 H9 0.9500 . ?
C10 H10 0.9500 . ?
C12 C13 1.5386(15) . ?
C12 C17 1.5391(15) . ?
C12 H12 1.0000 . ?
C13 C14 1.5286(16) . ?
C13 H13A 0.9900 . ?
C13 H13B 0.9900 . ?
C14 C15 1.5246(17) . ?
C14 H14A 0.9900 . ?
C14 H14B 0.9900 . ?
C15 C16 1.5258(17) . ?
C15 H15A 0.9900 . ?
C15 H15B 0.9900 . ?
C16 C17 1.5303(16) . ?
C16 H16A 0.9900 . ?
C16 H16B 0.9900 . ?
C17 H17A 0.9900 . ?
C17 H17B 0.9900 . ?
C18 C19 1.5355(15) . ?
C18 C23 1.5387(16) . ?
C18 H18 1.0000 . ?
C19 C20 1.5306(16) . ?
C19 H19A 0.9900 . ?
C19 H19B 0.9900 . ?
C20 C21 1.5241(18) . ?
C20 H20A 0.9900 . ?
C20 H20B 0.9900 . ?
C21 C22 1.5247(17) . ?
C21 H21A 0.9900 . ?
C21 H21B 0.9900 . ?
C22 C23 1.5322(17) . ?
C22 H22A 0.9900 . ?
C22 H22B 0.9900 . ?
C23 H23A 0.9900 . ?
C23 H23B 0.9900 . ?
